data_2017968
loop_
_publ_author_name
'Kelley, Annette'
'Akkina, Subhash'
'Devarapally, Goutham K.'
'Nalla, Soujanya'
'Pasam, Divya'
'Madhabushi, Shravani'
'Bond, Marcus R.'

_publ_section_title
;
 Nine compounds containing high-nuclearity
 [Cu~<i>n~</i><i>X</i>~2<i>n~+2</i>]^2{-^} (<i>n</i> = 4, 5 or 7;
 <i>X</i> = Cl or Br) quasi-planar oligomers
;
_journal_coeditor_code SK3391
_journal_issue 1
_journal_name_full 'Acta Crystallographica Section C'
_journal_page_first m22
_journal_page_last m34
_journal_paper_doi 10.1107/S0108270110049024
_journal_volume 67
_journal_year 2011
_chemical_formula_iupac '(C7 H10 N)2 [Cu4 Br10]'
_chemical_formula_moiety '2(C7 H10 N +), Br10 Cu4 2-'
_chemical_formula_sum 'C14 H20 Br10 Cu4 N2'
_chemical_formula_weight 1269.55
_chemical_name_systematic
;
bis(3,4-dimethylpyridinium) hexa-\m-bromido-tetrabromidotetracuprate(II)
;
_space_group_crystal_system monoclinic
_space_group_IT_number 14
_space_group_name_H-M_alt 'P 1 21/n 1'
_symmetry_space_group_name_Hall '-P 2yn'
_symmetry_space_group_name_H-M 'P 1 21/n 1'
_atom_sites_solution_hydrogens geom
_atom_sites_solution_primary direct
_atom_sites_solution_secondary difmap
_cell_angle_alpha 90
_cell_angle_beta 91.502(3)
_cell_angle_gamma 90
_cell_formula_units_Z 2
_cell_length_a 9.5112(4)
_cell_length_b 12.3581(5)
_cell_length_c 12.4617(6)
_cell_measurement_reflns_used 3462
_cell_measurement_temperature 295(2)
_cell_measurement_theta_max 27.485
_cell_measurement_theta_min 2.91
_cell_volume 1464.25(11)
_computing_cell_refinement 'SCALEPACK (Otwinowski & Minor, 1997)'
_computing_data_collection 'COLLECT (Nonius, 1998)'
_computing_data_reduction 'DENZO and SCALEPACK (Otwinowski & Minor, 1997)'
_computing_molecular_graphics
;
ORTEP-3 for Windows (Farrugia, 1997) and ORTEPIII (Burnett & Johnson,
1996)
;
_computing_publication_material 'Please provide missing information'
_computing_structure_refinement 'SHELXL97 (Sheldrick, 2008)'
_computing_structure_solution 'SIR92 (Altomare <i>et al.</i>, 1993)'
_diffrn_ambient_temperature 295(2)
_diffrn_detector_area_resol_mean 9
_diffrn_measured_fraction_theta_full 0.984
_diffrn_measured_fraction_theta_max 0.984
_diffrn_measurement_device '95mm CCD camera on \k-goniostat'
_diffrn_measurement_device_type 'Nonius KappaCCD area-detector'
_diffrn_measurement_method CCD
_diffrn_radiation_monochromator graphite
_diffrn_radiation_type MoK\a
_diffrn_radiation_wavelength 0.71073
_diffrn_reflns_av_R_equivalents 0.0324
_diffrn_reflns_limit_h_max 12
_diffrn_reflns_limit_h_min -12
_diffrn_reflns_limit_k_max 16
_diffrn_reflns_limit_k_min -16
_diffrn_reflns_limit_l_max 16
_diffrn_reflns_limit_l_min -16
_diffrn_reflns_number 6393
_diffrn_reflns_reduction_process
;
 Scaled and merged with Sortav
 R. H. Blessing (1987), Cryst. Rev. 1, 3--58.
 R. H. Blessing (1989), J. Appl. Cryst. 22, 396--397.
;
_diffrn_reflns_theta_full 27.65
_diffrn_reflns_theta_max 27.65
_diffrn_reflns_theta_min 4.91
_exptl_absorpt_coefficient_mu 16.518
_exptl_absorpt_correction_T_max 0.222
_exptl_absorpt_correction_T_min 0.105
_exptl_absorpt_correction_type multi-scan
_exptl_absorpt_process_details '(DENZO/SCALEPACK; Otwinowski & Minor, 1997)'
_exptl_crystal_colour 'dark purple'
_exptl_crystal_density_diffrn 2.879
_exptl_crystal_density_method 'not measured'
_exptl_crystal_description block
_exptl_crystal_F_000 1168
_exptl_crystal_size_max 0.25
_exptl_crystal_size_mid 0.18
_exptl_crystal_size_min 0.09
_refine_diff_density_max 1.167
_refine_diff_density_min -1.455
_refine_ls_extinction_coef 0.0015(4)
_refine_ls_extinction_expression Fc^*^=kFc[1+0.001xFc^2^\l^3^/sin(2\q)]^-1/4^
_refine_ls_extinction_method 'SHELXL97 (Sheldrick, 2008)'
_refine_ls_goodness_of_fit_ref 1.05
_refine_ls_hydrogen_treatment constr
_refine_ls_matrix_type full
_refine_ls_number_parameters 139
_refine_ls_number_reflns 3368
_refine_ls_number_restraints 0
_refine_ls_restrained_S_all 1.05
_refine_ls_R_factor_all 0.0652
_refine_ls_R_factor_gt 0.0463
_refine_ls_shift/su_max 0.001
_refine_ls_shift/su_mean 0
_refine_ls_structure_factor_coef Fsqd
_refine_ls_weighting_details 'calc w = 1/[\s^2^(Fo^2^)+(0.0951P)^2^+1.4586P] where P=(Fo^2^+2Fc^2^)/3'
_refine_ls_weighting_scheme calc
_refine_ls_wR_factor_gt 0.1352
_refine_ls_wR_factor_ref 0.1503
_reflns_number_gt 2555
_reflns_number_total 3368
_reflns_threshold_expression I>2\s(I)
_cod_data_source_file sk3391.cif
_cod_data_source_block III
_cod_database_code 2017968
_cod_database_fobs_code 2017968

loop_
_space_group_symop_operation_xyz
'x, y, z'
'-x+1/2, y+1/2, -z+1/2'
'-x, -y, -z'
'x-1/2, -y-1/2, z-1/2'

loop_
_atom_site_type_symbol
_atom_site_label
_atom_site_fract_x
_atom_site_fract_y
_atom_site_fract_z
_atom_site_U_iso_or_equiv
_atom_site_adp_type
_atom_site_calc_flag
_atom_site_refinement_flags
_atom_site_occupancy
_atom_site_disorder_assembly
_atom_site_disorder_group
Cu Cu1 0.17891(8) 0.03245(8) 0.51613(7) 0.0351(2) Uani d . 1 . .
Cu Cu2 0.51470(8) 0.15955(7) 0.52720(7) 0.0340(2) Uani d . 1 . .
Br Br1 -0.02549(7) 0.03433(8) 0.62710(6) 0.0471(2) Uani d . 1 . .
Br Br2 0.30803(7) 0.14884(6) 0.63833(6) 0.0395(2) Uani d . 1 . .
Br Br3 0.36865(7) 0.06147(6) 0.39225(6) 0.0396(2) Uani d . 1 . .
Br Br4 0.61884(9) 0.28319(7) 0.64902(7) 0.0490(3) Uani d . 1 . .
Br Br5 0.70687(7) 0.16282(6) 0.40592(6) 0.0395(2) Uani d . 1 . .
N N1 0.9683(7) 0.3107(6) 0.5188(7) 0.0571(19) Uani d . 1 . .
H H1 0.8959 0.2710 0.5048 0.069 Uiso calc R 1 . .
C C2 1.0647(9) 0.3219(7) 0.4444(7) 0.0478(18) Uani d . 1 . .
H H2 1.0513 0.2877 0.3784 0.057 Uiso calc R 1 . .
C C3 1.1839(9) 0.3831(6) 0.4626(7) 0.0446(17) Uani d . 1 . .
C C31 1.2913(12) 0.3930(8) 0.3797(8) 0.067(3) Uani d . 1 . .
H H31A 1.2663 0.3475 0.3198 0.101 Uiso calc R 1 . .
H H31B 1.3811 0.3711 0.4093 0.101 Uiso calc R 1 . .
H H31C 1.2965 0.4669 0.3563 0.101 Uiso calc R 1 . .
C C4 1.1963(7) 0.4359(5) 0.5622(6) 0.0365(15) Uani d . 1 . .
C C41 1.3221(9) 0.5027(7) 0.5902(7) 0.052(2) Uani d . 1 . .
H H41A 1.3988 0.4562 0.6115 0.078 Uiso calc R 1 . .
H H41B 1.3009 0.5504 0.6483 0.078 Uiso calc R 1 . .
H H41C 1.3481 0.5444 0.5289 0.078 Uiso calc R 1 . .
C C5 1.0923(9) 0.4228(7) 0.6352(6) 0.0474(18) Uani d . 1 . .
H H5 1.0992 0.4588 0.7006 0.057 Uiso calc R 1 . .
C C6 0.9798(9) 0.3584(8) 0.6139(8) 0.057(2) Uani d . 1 . .
H H6 0.9117 0.3479 0.6651 0.069 Uiso calc R 1 . .

loop_
_atom_site_aniso_label
_atom_site_aniso_U_11
_atom_site_aniso_U_22
_atom_site_aniso_U_33
_atom_site_aniso_U_12
_atom_site_aniso_U_13
_atom_site_aniso_U_23
Cu1 0.0248(4) 0.0492(5) 0.0315(5) -0.0043(3) 0.0033(3) -0.0029(3)
Cu2 0.0313(4) 0.0371(5) 0.0335(5) -0.0058(3) 0.0018(3) 0.0004(3)
Br1 0.0276(3) 0.0837(6) 0.0301(4) -0.0079(3) 0.0046(3) -0.0090(4)
Br2 0.0351(4) 0.0461(4) 0.0377(4) -0.0058(3) 0.0058(3) -0.0069(3)
Br3 0.0304(3) 0.0583(5) 0.0302(4) -0.0104(3) 0.0037(3) -0.0005(3)
Br4 0.0518(5) 0.0527(5) 0.0426(5) -0.0170(3) 0.0013(3) -0.0084(3)
Br5 0.0358(4) 0.0453(4) 0.0375(4) -0.0111(3) 0.0044(3) -0.0022(3)
N1 0.049(4) 0.048(4) 0.075(6) -0.017(3) -0.007(4) 0.006(4)
C2 0.059(5) 0.048(4) 0.037(4) -0.005(4) -0.001(4) -0.013(3)
C3 0.052(4) 0.042(4) 0.040(4) -0.006(3) 0.005(3) -0.002(3)
C31 0.089(7) 0.070(6) 0.044(5) -0.024(5) 0.028(5) -0.013(4)
C4 0.037(3) 0.034(3) 0.038(4) -0.001(3) -0.002(3) 0.005(3)
C41 0.045(4) 0.056(5) 0.055(5) -0.015(4) -0.006(4) -0.012(4)
C5 0.052(4) 0.055(5) 0.035(4) -0.003(4) 0.002(3) 0.002(3)
C6 0.050(5) 0.063(5) 0.060(6) -0.009(4) 0.008(4) 0.002(5)

loop_
_atom_type_symbol
_atom_type_description
_atom_type_scat_dispersion_real
_atom_type_scat_dispersion_imag
_atom_type_scat_source
C C 0.003 0.002 'International Tables Vol C Tables 4.2.6.8 and 6.1.1.4'
H H 0 0 'International Tables Vol C Tables 4.2.6.8 and 6.1.1.4'
Br Br -0.29 2.46 'International Tables Vol C Tables 4.2.6.8 and 6.1.1.4'
Cu Cu 0.32 1.265 'International Tables Vol C Tables 4.2.6.8 and 6.1.1.4'
N N 0.006 0.003 'International Tables Vol C Tables 4.2.6.8 and 6.1.1.4'

loop_
_geom_angle_atom_site_label_1
_geom_angle_atom_site_label_2
_geom_angle_atom_site_label_3
_geom_angle_site_symmetry_1
_geom_angle_site_symmetry_3
_geom_angle
_geom_angle_publ_flag
Br1 Cu1 Br1 . 3_556 86.95(3) yes
Br1 Cu1 Br2 . . 92.12(4) yes
Br1 Cu1 Br2 3_556 . 163.25(5) yes
Br1 Cu1 Br3 . . 169.69(5) yes
Br1 Cu1 Br3 3_556 . 91.45(4) yes
Br2 Cu1 Br3 . . 86.48(3) yes
Br1 Cu1 Br5 . 3_656 96.90(4) yes
Br1 Cu1 Br5 3_556 3_656 100.50(4) yes
Br2 Cu1 Br5 . 3_656 96.21(4) yes
Br3 Cu1 Br5 . 3_656 93.41(3) yes
Br2 Cu2 Br3 . . 84.99(3) yes
Br2 Cu2 Br3 . 3_656 93.16(3) yes
Br2 Cu2 Br4 . . 90.05(4) yes
Br2 Cu2 Br5 . . 175.19(4) yes
Br3 Cu2 Br3 . 3_656 88.75(3) yes
Br3 Cu2 Br4 . . 167.67(5) yes
Br3 Cu2 Br5 . . 90.20(3) yes
Br3 Cu2 Br4 3_656 . 102.81(4) yes
Br3 Cu2 Br5 3_656 . 86.95(3) yes
Br4 Cu2 Br5 . . 94.62(4) yes
Cu1 Br1 Cu1 . 3_556 93.05(3) yes
Cu1 Br2 Cu2 . . 94.51(4) yes
Cu1 Br3 Cu2 . . 93.07(3) yes
Cu1 Br3 Cu2 . 3_656 86.0(3) yes
Cu2 Br3 Cu2 . 3_656 91.25(3) yes
Cu2 Br5 Cu1 . 3_656 93.54(3) yes
C2 N1 C6 . . 122.4(7) ?
C6 N1 H1 . . 118.8 ?
C2 N1 H1 . . 118.8 ?
N1 C2 C3 . . 121.5(8) ?
N1 C2 H2 . . 119.3 ?
C3 C2 H2 . . 119.3 ?
C2 C3 C4 . . 116.8(7) ?
C2 C3 C31 . . 120.8(8) ?
C4 C3 C31 . . 122.4(7) ?
C3 C31 H31A . . 109.5 ?
C3 C31 H31B . . 109.5 ?
H31A C31 H31B . . 109.5 ?
C3 C31 H31C . . 109.5 ?
H31A C31 H31C . . 109.5 ?
H31B C31 H31C . . 109.5 ?
C3 C4 C5 . . 119.0(7) ?
C3 C4 C41 . . 120.9(7) ?
C5 C4 C41 . . 120.1(7) ?
C4 C41 H41A . . 109.5 ?
C4 C41 H41B . . 109.5 ?
H41A C41 H41B . . 109.5 ?
C4 C41 H41C . . 109.5 ?
H41A C41 H41C . . 109.5 ?
H41B C41 H41C . . 109.5 ?
C4 C5 C6 . . 121.4(8) ?
C4 C5 H5 . . 119.3 ?
C6 C5 H5 . . 119.3 ?
C5 C6 N1 . . 118.9(8) ?
C5 C6 H6 . . 120.6 ?
N1 C6 H6 . . 120.6 ?

loop_
_geom_bond_atom_site_label_1
_geom_bond_atom_site_label_2
_geom_bond_site_symmetry_2
_geom_bond_distance
_geom_bond_publ_flag
Cu1 Br1 . 2.4152(10) yes
Cu1 Br1 3_556 2.4207(11) yes
Cu1 Br2 . 2.4079(11) yes
Cu1 Br3 . 2.4321(9) yes
Cu1 Br5 3_656 2.8092(12) yes
Cu2 Br2 . 2.4376(10) yes
Cu2 Br3 . 2.4707(11) yes
Cu2 Br3 3_656 3.1049(12) yes
Cu2 Br4 . 2.3540(11) yes
Cu2 Br5 . 2.4024(10) yes
N1 C6 . 1.326(12) ?
N1 C2 . 1.328(11) ?
N1 H1 . 0.8600 ?
C2 C3 . 1.377(11) ?
C2 H2 . 0.9300 ?
C3 C4 . 1.405(11) ?
C3 C31 . 1.477(11) ?
C31 H31A . 0.9600 ?
C31 H31B . 0.9600 ?
C31 H31C . 0.9600 ?
C4 C5 . 1.370(10) ?
C4 C41 . 1.487(10) ?
C41 H41A . 0.9600 ?
C41 H41B . 0.9600 ?
C41 H41C . 0.9600 ?
C5 C6 . 1.355(12) ?
C5 H5 . 0.9300 ?
C6 H6 . 0.9300 ?

loop_
_geom_hbond_atom_site_label_D
_geom_hbond_atom_site_label_H
_geom_hbond_atom_site_label_A
_geom_hbond_site_symmetry_A
_geom_hbond_distance_DH
_geom_hbond_distance_HA
_geom_hbond_distance_DA
_geom_hbond_angle_DHA
_geom_hbond_publ_flag
N1 H1 Br5 1_555 0.86 2.53 3.364(7) 162.6 yes
